data_1532282
loop_
_publ_author_name
'Simon, A.'
'Holzer, N.'
'Mattausch, H.J.'

_publ_section_title
;
 Metallreiche Verbindungen der Seltenen Erden Gd2 Cl3, Gd2 Br3 und Tb2 Cl3
;
_journal_name_full 'Zeitschrift fuer Anorganische und Allgemeine Chemie'
_journal_page_first 207
_journal_page_last 216
_journal_volume 456
_journal_year 1979
_chemical_formula_sum 'Cl3 Gd2'
_chemical_name_systematic 'Gd2 Cl3'
_space_group_IT_number 12
_symmetry_space_group_name_Hall '-C 2y'
_symmetry_space_group_name_H-M 'C 1 2/m 1'
_cell_angle_alpha 90
_cell_angle_beta 117.64
_cell_angle_gamma 90
_cell_formula_units_Z 4
_cell_length_a 15.231
_cell_length_b 3.895
_cell_length_c 10.175
_cell_volume 534.743
_citation_journal_id_ASTM ZAACAB
_cod_data_source_file Simon_ZAACAB_1979_997.cif
_cod_data_source_block Cl3Gd2
_cod_database_code 1532282

loop_
_symmetry_equiv_pos_as_xyz
x,y,z
-x,y,-z
-x,-y,-z
x,-y,z
x+1/2,y+1/2,z
-x+1/2,y+1/2,-z
-x+1/2,-y+1/2,-z
x+1/2,-y+1/2,z

loop_
_atom_site_label
_atom_site_type_symbol
_atom_site_fract_x
_atom_site_fract_y
_atom_site_fract_z
_atom_site_occupancy
_atom_site_U_iso_or_equiv
Cl1 Cl 0.65905 0 0.51165 1 0.0
Cl2 Cl 0.76925 0 0.88245 1 0.0
Gd1 Gd 0.40983 0 0.05192 1 0.0
Cl3 Cl 0.95035 0 0.26901 1 0.0
Gd2 Gd 0.1369 0 0.29308 1 0.0
